data_1573692
loop_
_publ_author_name
'Seo, Seung Mo'
'Kim, Dongwook'
'Kim, Taewan'
'Han, Sunkyu'

_publ_section_title
;
 Total synthesis of (-)-flueggenine A and (-)-15'-<i>epi</i>-flueggenine
 D.
;
_journal_issue 3
_journal_name_full 'Chemical science'
_journal_page_first 1216
_journal_page_last 1221
_journal_paper_doi 10.1039/d4sc07525k
_journal_volume 16
_journal_year 2024
_chemical_formula_moiety 'C24 H45 N O5 Si2'
_chemical_formula_sum 'C24 H45 N O5 Si2'
_chemical_formula_weight 483.79
_space_group_crystal_system monoclinic
_space_group_IT_number 4
_space_group_name_Hall 'P 2yb'
_space_group_name_H-M_alt 'P 1 21 1'
_atom_sites_solution_hydrogens mixed
_atom_sites_solution_primary direct
_audit_creation_method SHELXL-2019/3
_audit_update_record
;
2024-09-23 deposited with the CCDC.	2024-12-03 downloaded from the CCDC.
;
_cell_angle_alpha 90
_cell_angle_beta 95.8682(16)
_cell_angle_gamma 90
_cell_formula_units_Z 2
_cell_length_a 6.8112(3)
_cell_length_b 9.0531(4)
_cell_length_c 23.2935(10)
_cell_measurement_reflns_used 9987
_cell_measurement_temperature 173(2)
_cell_measurement_theta_max 28.98
_cell_measurement_theta_min 2.64
_cell_volume 1428.81(11)
_computing_cell_refinement 'Bruker APEX4'
_computing_data_collection 'Bruker APEX4'
_computing_data_reduction 'Bruker APEX4'
_computing_molecular_graphics ORTEP
_computing_publication_material CIFTAB
_computing_structure_refinement 'SHELXL-2019/2 (Sheldrick, 2019)'
_computing_structure_solution 'SHELXS-2013/1 (Sheldrick, 2013)'
_diffrn_ambient_temperature 173(2)
_diffrn_measured_fraction_theta_full 0.999
_diffrn_measured_fraction_theta_max 0.997
_diffrn_measurement_device_type 'PHOTON II 14'
_diffrn_measurement_method 'phi and omega scans'
_diffrn_radiation_type MoK\a
_diffrn_radiation_wavelength 0.71073
_diffrn_reflns_av_R_equivalents 0.0602
_diffrn_reflns_av_unetI/netI 0.0439
_diffrn_reflns_Laue_measured_fraction_full 0.999
_diffrn_reflns_Laue_measured_fraction_max 0.997
_diffrn_reflns_limit_h_max 9
_diffrn_reflns_limit_h_min -9
_diffrn_reflns_limit_k_max 12
_diffrn_reflns_limit_k_min -12
_diffrn_reflns_limit_l_max 30
_diffrn_reflns_limit_l_min -31
_diffrn_reflns_number 28483
_diffrn_reflns_point_group_measured_fraction_full 0.998
_diffrn_reflns_point_group_measured_fraction_max 0.994
_diffrn_reflns_theta_full 25.242
_diffrn_reflns_theta_max 28.983
_diffrn_reflns_theta_min 2.637
_diffrn_source 'IuS 3.0 Microfocus'
_exptl_absorpt_coefficient_mu 0.155
_exptl_absorpt_correction_T_max 0.7458
_exptl_absorpt_correction_T_min 0.7152
_exptl_absorpt_correction_type multi-scan
_exptl_absorpt_process_details SADABS
_exptl_crystal_colour colourless
_exptl_crystal_density_diffrn 1.125
_exptl_crystal_description plate
_exptl_crystal_F_000 528
_exptl_crystal_size_max 0.212
_exptl_crystal_size_mid 0.162
_exptl_crystal_size_min 0.042
_refine_diff_density_max 0.262
_refine_diff_density_min -0.162
_refine_diff_density_rms 0.037
_refine_ls_abs_structure_details
;
 Flack x determined using 2860 quotients [(I+)-(I-)]/[(I+)+(I-)]
 (Parsons, Flack and Wagner, Acta Cryst. B69 (2013) 249-259).
;
_refine_ls_abs_structure_Flack 0.08(4)
_refine_ls_extinction_method none
_refine_ls_goodness_of_fit_ref 1.051
_refine_ls_hydrogen_treatment mixed
_refine_ls_matrix_type full
_refine_ls_number_parameters 334
_refine_ls_number_reflns 7574
_refine_ls_number_restraints 97
_refine_ls_restrained_S_all 1.066
_refine_ls_R_factor_all 0.0423
_refine_ls_R_factor_gt 0.0372
_refine_ls_shift/su_max 0.002
_refine_ls_shift/su_mean 0.000
_refine_ls_structure_factor_coef Fsqd
_refine_ls_weighting_details 'w=1/[\s^2^(Fo^2^)+(0.0486P)^2^+0.0442P] where P=(Fo^2^+2Fc^2^)/3'
_refine_ls_weighting_scheme calc
_refine_ls_wR_factor_gt 0.0882
_refine_ls_wR_factor_ref 0.0902
_reflns_Friedel_coverage 0.881
_reflns_Friedel_fraction_full 0.997
_reflns_Friedel_fraction_max 0.992
_reflns_number_gt 6962
_reflns_number_total 7574
_reflns_threshold_expression 'I > 2\s(I)'
_cod_data_source_file d4sc07525k2.cif
_cod_data_source_block A23346O_004
_cod_depositor_comments
;
The following automatic conversions were performed:

data item '_exptl_absorpt_correction_type' value 'MULTI-SCAN' was
changed to 'multi-scan' in accordance with the
/home/data/users/saulius/crontab/automatic-downloads/rss-feeds/RSC/lib/dictionaries/cif_core.dic
dictionary named 'cif_core.dic' version 2.4.2 last updated on
2011-04-26.

Automatic conversion script
Id: cif_fix_values 8170 2020-07-09 18:12:32Z antanas 
;
_cod_original_sg_symbol_H-M 'P 21'
_cod_database_code 1573692
_shelx_shelxl_version_number 2019/3
_shelx_space_group_comment
;
The symmetry employed for this shelxl refinement is uniquely defined
by the following loop, which should always be used as a source of
symmetry information in preference to the above space-group names.
They are only intended as comments.
;
_shelx_estimated_absorpt_t_min 0.968
_shelx_estimated_absorpt_t_max 0.994

loop_
_space_group_symop_operation_xyz
'x, y, z'
'-x, y+1/2, -z'

loop_
_atom_site_label
_atom_site_type_symbol
_atom_site_fract_x
_atom_site_fract_y
_atom_site_fract_z
_atom_site_U_iso_or_equiv
_atom_site_adp_type
_atom_site_occupancy
_atom_site_site_symmetry_order
_atom_site_calc_flag
_atom_site_refinement_flags_posn
_atom_site_refinement_flags_adp
_atom_site_refinement_flags_occupancy
_atom_site_disorder_assembly
_atom_site_disorder_group
C1 C 0.2522(3) 0.6777(2) 0.22987(7) 0.0256(3) Uani 1 1 d . . . . .
H1A H 0.389904 0.647993 0.242332 0.031 Uiso 1 1 calc R U . . .
H1B H 0.248673 0.786875 0.227869 0.031 Uiso 1 1 calc R U . . .
C2 C 0.1210(3) 0.6269(2) 0.27521(8) 0.0304(4) Uani 1 1 d . . . . .
H2 H 0.155(5) 0.522(3) 0.2872(13) 0.046 Uiso 1 1 d . U . . .
C3 C -0.0930(3) 0.6363(3) 0.25341(10) 0.0383(5) Uani 1 1 d . . . . .
H3 H -0.186669 0.637413 0.280965 0.046 Uiso 1 1 calc R U . . .
C4 C -0.1604(3) 0.6432(3) 0.19767(10) 0.0359(4) Uani 1 1 d . . . . .
H4 H -0.298722 0.648501 0.187275 0.043 Uiso 1 1 calc R U . . .
C5 C -0.0274(3) 0.6430(2) 0.15184(8) 0.0276(4) Uani 1 1 d . . . . .
C6 C 0.1934(3) 0.61547(18) 0.16930(8) 0.0221(3) Uani 1 1 d . . . . .
C7 C 0.2228(3) 0.44512(19) 0.16561(9) 0.0279(4) Uani 1 1 d . U . . .
H7 H 0.147(5) 0.404(3) 0.1899(12) 0.042 Uiso 1 1 d . U . . .
C8 C 0.1647(10) 0.3853(10) 0.1059(3) 0.0377(12) Uani 0.700(10) 1 d . U P A 1
H8A H 0.070510 0.452137 0.083613 0.045 Uiso 0.700(10) 1 calc R U P A 1
H8B H 0.104289 0.286126 0.107657 0.045 Uiso 0.700(10) 1 calc R U P A 1
C9 C 0.3652(7) 0.3774(6) 0.07847(17) 0.0489(10) Uani 0.700(10) 1 d . U P A 1
H9A H 0.363773 0.295300 0.050355 0.059 Uiso 0.700(10) 1 calc R U P A 1
H9B H 0.390613 0.470993 0.058531 0.059 Uiso 0.700(10) 1 calc R U P A 1
C10 C 0.5192(17) 0.3517(9) 0.1283(5) 0.0403(16) Uani 0.700(10) 1 d . U P A 1
H10A H 0.556634 0.246007 0.130787 0.048 Uiso 0.700(10) 1 calc R U P A 1
H10B H 0.638735 0.410968 0.123776 0.048 Uiso 0.700(10) 1 calc R U P A 1
C8B C 0.202(3) 0.386(3) 0.0987(8) 0.0366(18) Uani 0.300(10) 1 d . U P A 2
H8C H 0.087826 0.318363 0.091897 0.044 Uiso 0.300(10) 1 calc R U P A 2
H8D H 0.180979 0.470492 0.071744 0.044 Uiso 0.300(10) 1 calc R U P A 2
C9B C 0.3793(15) 0.3108(12) 0.0896(4) 0.0421(16) Uani 0.300(10) 1 d . U P A 2
H9C H 0.408776 0.321405 0.049009 0.051 Uiso 0.300(10) 1 calc R U P A 2
H9D H 0.369084 0.204440 0.098616 0.051 Uiso 0.300(10) 1 calc R U P A 2
C10B C 0.539(3) 0.3852(19) 0.1308(11) 0.031(3) Uani 0.300(10) 1 d . . P A 2
H10C H 0.657871 0.322059 0.138677 0.037 Uiso 0.300(10) 1 calc R U P A 2
H10D H 0.578146 0.482768 0.116417 0.037 Uiso 0.300(10) 1 calc R U P A 2
N11 N 0.4281(3) 0.39812(18) 0.18107(7) 0.0309(4) Uani 1 1 d . . . . .
O12 O 0.1545(3) 0.71806(18) 0.32525(6) 0.0382(4) Uani 1 1 d . . . . .
Si13 Si 0.27219(9) 0.66300(7) 0.38718(2) 0.03345(13) Uani 1 1 d . . . . .
C14 C 0.1678(5) 0.4856(3) 0.41040(12) 0.0544(7) Uani 1 1 d . . . . .
H14A H 0.232516 0.457981 0.448394 0.082 Uiso 1 1 calc R U . . .
H14B H 0.190070 0.408295 0.382358 0.082 Uiso 1 1 calc R U . . .
H14C H 0.025740 0.497141 0.412700 0.082 Uiso 1 1 calc R U . . .
C15 C 0.5367(4) 0.6328(3) 0.37834(13) 0.0508(6) Uani 1 1 d . . . . .
H15A H 0.606603 0.602838 0.415373 0.076 Uiso 1 1 calc R U . . .
H15B H 0.594236 0.724544 0.365307 0.076 Uiso 1 1 calc R U . . .
H15C H 0.548957 0.554986 0.349673 0.076 Uiso 1 1 calc R U . . .
C16 C 0.2344(4) 0.8182(4) 0.43844(10) 0.0465(6) Uani 1 1 d . . . . .
C17 C 0.3298(7) 0.7794(5) 0.49915(13) 0.0813(12) Uani 1 1 d . . . . .
H17A H 0.307580 0.860107 0.525757 0.122 Uiso 1 1 calc R U . . .
H17B H 0.471984 0.764850 0.498075 0.122 Uiso 1 1 calc R U . . .
H17C H 0.270822 0.688371 0.512379 0.122 Uiso 1 1 calc R U . . .
C18 C 0.0138(5) 0.8448(5) 0.44073(15) 0.0773(12) Uani 1 1 d . . . . .
H18A H -0.005077 0.927050 0.466957 0.116 Uiso 1 1 calc R U . . .
H18B H -0.047224 0.755432 0.454699 0.116 Uiso 1 1 calc R U . . .
H18C H -0.047886 0.868911 0.402002 0.116 Uiso 1 1 calc R U . . .
C19 C 0.3260(7) 0.9603(4) 0.41775(16) 0.0726(10) Uani 1 1 d . . . . .
H19A H 0.299509 1.041776 0.443556 0.109 Uiso 1 1 calc R U . . .
H19B H 0.268295 0.983002 0.378468 0.109 Uiso 1 1 calc R U . . .
H19C H 0.468880 0.947143 0.417956 0.109 Uiso 1 1 calc R U . . .
O20 O -0.0900(2) 0.6609(2) 0.10153(7) 0.0396(3) Uani 1 1 d . . . . .
O21 O 0.3130(2) 0.68209(14) 0.13059(5) 0.0245(3) Uani 1 1 d . . . . .
Si22 Si 0.28412(9) 0.82402(6) 0.08576(2) 0.02922(12) Uani 1 1 d . . . . .
C23 C 0.5362(4) 0.9032(3) 0.08630(12) 0.0425(5) Uani 1 1 d . . . . .
H23A H 0.534420 0.983332 0.057950 0.064 Uiso 1 1 calc R U . . .
H23B H 0.627820 0.826061 0.076423 0.064 Uiso 1 1 calc R U . . .
H23C H 0.579053 0.942091 0.124818 0.064 Uiso 1 1 calc R U . . .
C24 C 0.1994(5) 0.7634(4) 0.01106(11) 0.0582(8) Uani 1 1 d . . . . .
H24A H 0.209661 0.846000 -0.015648 0.087 Uiso 1 1 calc R U . . .
H24B H 0.061753 0.730677 0.009260 0.087 Uiso 1 1 calc R U . . .
H24C H 0.282148 0.681484 0.000203 0.087 Uiso 1 1 calc R U . . .
C25 C 0.1199(5) 0.9697(3) 0.11117(17) 0.0612(9) Uani 1 1 d . . . . .
H25A H 0.117966 1.055070 0.085270 0.092 Uiso 1 1 calc R U . . .
H25B H 0.169526 1.000061 0.150358 0.092 Uiso 1 1 calc R U . . .
H25C H -0.014173 0.930383 0.111227 0.092 Uiso 1 1 calc R U . . .
C26 C 0.4769(3) 0.3296(2) 0.23252(8) 0.0306(4) Uani 1 1 d . . . . .
O27 O 0.3746(3) 0.3293(2) 0.27237(6) 0.0409(4) Uani 1 1 d . . . . .
O28 O 0.6560(3) 0.26557(18) 0.23340(7) 0.0386(4) Uani 1 1 d . . . . .
C29 C 0.7215(3) 0.1560(2) 0.27815(10) 0.0355(4) Uani 1 1 d . . . . .
C30 C 0.7424(6) 0.2242(3) 0.33777(13) 0.0632(9) Uani 1 1 d . . . . .
H30A H 0.796509 0.150865 0.366015 0.095 Uiso 1 1 calc R U . . .
H30B H 0.612616 0.256663 0.347549 0.095 Uiso 1 1 calc R U . . .
H30C H 0.831499 0.309310 0.338349 0.095 Uiso 1 1 calc R U . . .
C31 C 0.5766(5) 0.0285(3) 0.27450(13) 0.0483(6) Uani 1 1 d . . . . .
H31A H 0.628351 -0.050990 0.300320 0.073 Uiso 1 1 calc R U . . .
H31B H 0.557926 -0.008406 0.234760 0.073 Uiso 1 1 calc R U . . .
H31C H 0.449737 0.062370 0.286052 0.073 Uiso 1 1 calc R U . . .
C32 C 0.9179(5) 0.1062(4) 0.25961(16) 0.0587(8) Uani 1 1 d . . . . .
H32A H 0.970833 0.025639 0.284717 0.088 Uiso 1 1 calc R U . . .
H32B H 1.010668 0.189178 0.262542 0.088 Uiso 1 1 calc R U . . .
H32C H 0.899025 0.071394 0.219581 0.088 Uiso 1 1 calc R U . . .

loop_
_atom_site_aniso_label
_atom_site_aniso_U_11
_atom_site_aniso_U_22
_atom_site_aniso_U_33
_atom_site_aniso_U_23
_atom_site_aniso_U_13
_atom_site_aniso_U_12
C1 0.0272(9) 0.0300(8) 0.0200(7) -0.0029(7) 0.0046(6) -0.0032(7)
C2 0.0348(10) 0.0346(9) 0.0231(8) -0.0016(7) 0.0095(7) 0.0002(8)
C3 0.0317(11) 0.0495(12) 0.0364(10) -0.0017(9) 0.0168(9) -0.0030(10)
C4 0.0229(9) 0.0462(11) 0.0398(11) 0.0010(10) 0.0096(8) -0.0031(9)
C5 0.0230(8) 0.0294(8) 0.0307(9) 0.0026(7) 0.0036(7) -0.0008(7)
C6 0.0222(8) 0.0237(7) 0.0208(8) 0.0016(6) 0.0042(6) -0.0006(6)
C7 0.0334(10) 0.0241(7) 0.0257(8) 0.0020(7) 0.0010(7) 0.0000(7)
C8 0.049(3) 0.0301(14) 0.032(2) -0.0100(16) -0.0030(18) 0.006(2)
C9 0.074(2) 0.042(2) 0.0307(15) -0.0049(14) 0.0050(15) 0.0196(18)
C10 0.056(3) 0.035(3) 0.031(2) -0.004(2) 0.012(2) 0.008(2)
C8B 0.049(3) 0.031(3) 0.029(3) -0.008(3) -0.001(3) 0.003(3)
C9B 0.054(3) 0.036(3) 0.037(3) -0.010(2) 0.009(2) 0.004(3)
C10B 0.032(5) 0.033(7) 0.029(5) -0.007(5) 0.008(4) 0.002(5)
N11 0.0370(10) 0.0306(8) 0.0259(8) 0.0054(6) 0.0073(7) 0.0092(7)
O12 0.0510(10) 0.0434(7) 0.0211(7) -0.0054(6) 0.0076(6) 0.0074(7)
Si13 0.0324(3) 0.0455(3) 0.0235(2) 0.0007(2) 0.0080(2) -0.0035(3)
C14 0.0593(18) 0.0643(15) 0.0396(13) 0.0120(12) 0.0057(12) -0.0216(14)
C15 0.0374(13) 0.0549(14) 0.0621(16) 0.0075(13) 0.0141(12) 0.0019(12)
C16 0.0488(14) 0.0652(14) 0.0257(10) -0.0130(11) 0.0049(9) -0.0030(13)
C17 0.108(3) 0.101(3) 0.0317(13) -0.0153(16) -0.0107(16) -0.006(2)
C18 0.062(2) 0.115(3) 0.0581(18) -0.034(2) 0.0189(15) 0.018(2)
C19 0.099(3) 0.0573(16) 0.062(2) -0.0200(15) 0.013(2) -0.0104(19)
O20 0.0293(7) 0.0569(9) 0.0316(7) 0.0070(7) -0.0020(6) 0.0026(8)
O21 0.0243(6) 0.0272(6) 0.0226(6) 0.0057(5) 0.0061(5) 0.0022(5)
Si22 0.0279(3) 0.0287(2) 0.0317(3) 0.0104(2) 0.0059(2) 0.0038(2)
C23 0.0363(12) 0.0408(11) 0.0521(14) 0.0150(10) 0.0127(10) -0.0023(10)
C24 0.0598(18) 0.0849(19) 0.0280(11) 0.0181(12) -0.0044(11) -0.0056(16)
C25 0.0490(16) 0.0315(10) 0.107(3) 0.0119(13) 0.0255(17) 0.0106(11)
C26 0.0347(10) 0.0265(7) 0.0306(9) 0.0059(8) 0.0023(7) 0.0027(9)
O27 0.0470(9) 0.0470(8) 0.0299(7) 0.0121(7) 0.0099(6) 0.0116(8)
O28 0.0348(9) 0.0388(7) 0.0427(9) 0.0168(7) 0.0070(7) 0.0080(7)
C29 0.0395(11) 0.0306(8) 0.0349(10) 0.0085(8) -0.0026(8) 0.0069(9)
C30 0.080(2) 0.0564(14) 0.0477(15) -0.0063(13) -0.0228(15) 0.0200(15)
C31 0.0568(17) 0.0328(10) 0.0555(15) 0.0094(10) 0.0061(13) -0.0006(11)
C32 0.0439(16) 0.0567(15) 0.076(2) 0.0227(14) 0.0070(14) 0.0164(13)

loop_
_atom_type_symbol
_atom_type_description
_atom_type_scat_dispersion_real
_atom_type_scat_dispersion_imag
_atom_type_scat_source
C C 0.0033 0.0016 'International Tables Vol C Tables 4.2.6.8 and 6.1.1.4'
H H 0.0000 0.0000 'International Tables Vol C Tables 4.2.6.8 and 6.1.1.4'
N N 0.0061 0.0033 'International Tables Vol C Tables 4.2.6.8 and 6.1.1.4'
O O 0.0106 0.0060 'International Tables Vol C Tables 4.2.6.8 and 6.1.1.4'
Si Si 0.0817 0.0704 'International Tables Vol C Tables 4.2.6.8 and 6.1.1.4'

loop_
_geom_angle_atom_site_label_1
_geom_angle_atom_site_label_2
_geom_angle_atom_site_label_3
_geom_angle
_geom_angle_site_symmetry_1
_geom_angle_site_symmetry_3
_geom_angle_publ_flag
C2 C1 C6 114.25(16) . . ?
C2 C1 H1A 108.7 . . ?
C6 C1 H1A 108.7 . . ?
C2 C1 H1B 108.7 . . ?
C6 C1 H1B 108.7 . . ?
H1A C1 H1B 107.6 . . ?
O12 C2 C3 108.26(17) . . ?
O12 C2 C1 109.63(17) . . ?
C3 C2 C1 111.61(17) . . ?
O12 C2 H2 107.8(17) . . ?
C3 C2 H2 109.6(18) . . ?
C1 C2 H2 109.8(18) . . ?
C4 C3 C2 124.00(18) . . ?
C4 C3 H3 118.0 . . ?
C2 C3 H3 118.0 . . ?
C3 C4 C5 122.10(19) . . ?
C3 C4 H4 118.9 . . ?
C5 C4 H4 118.9 . . ?
O20 C5 C4 121.24(19) . . ?
O20 C5 C6 120.90(17) . . ?
C4 C5 C6 117.85(17) . . ?
O21 C6 C1 108.51(14) . . ?
O21 C6 C5 112.02(15) . . ?
C1 C6 C5 109.88(15) . . ?
O21 C6 C7 107.59(15) . . ?
C1 C6 C7 113.02(15) . . ?
C5 C6 C7 105.84(15) . . ?
N11 C7 C8 106.0(3) . . ?
N11 C7 C6 113.37(16) . . ?
C8 C7 C6 112.6(4) . . ?
N11 C7 C8B 97.2(7) . . ?
C6 C7 C8B 112.1(8) . . ?
N11 C7 H7 109(2) . . ?
C8 C7 H7 108.9(19) . . ?
C6 C7 H7 106.9(19) . . ?
C8B C7 H7 118(2) . . ?
C7 C8 C9 103.6(5) . . ?
C7 C8 H8A 111.0 . . ?
C9 C8 H8A 111.0 . . ?
C7 C8 H8B 111.0 . . ?
C9 C8 H8B 111.0 . . ?
H8A C8 H8B 109.0 . . ?
C10 C9 C8 105.1(6) . . ?
C10 C9 H9A 110.7 . . ?
C8 C9 H9A 110.7 . . ?
C10 C9 H9B 110.7 . . ?
C8 C9 H9B 110.7 . . ?
H9A C9 H9B 108.8 . . ?
N11 C10 C9 106.1(7) . . ?
N11 C10 H10A 110.5 . . ?
C9 C10 H10A 110.5 . . ?
N11 C10 H10B 110.5 . . ?
C9 C10 H10B 110.5 . . ?
H10A C10 H10B 108.7 . . ?
C9B C8B C7 107.8(13) . . ?
C9B C8B H8C 110.1 . . ?
C7 C8B H8C 110.1 . . ?
C9B C8B H8D 110.1 . . ?
C7 C8B H8D 110.1 . . ?
H8C C8B H8D 108.5 . . ?
C8B C9B C10B 104.9(13) . . ?
C8B C9B H9C 110.8 . . ?
C10B C9B H9C 110.8 . . ?
C8B C9B H9D 110.8 . . ?
C10B C9B H9D 110.8 . . ?
H9C C9B H9D 108.8 . . ?
N11 C10B C9B 98.2(13) . . ?
N11 C10B H10C 112.1 . . ?
C9B C10B H10C 112.1 . . ?
N11 C10B H10D 112.1 . . ?
C9B C10B H10D 112.1 . . ?
H10C C10B H10D 109.8 . . ?
C26 N11 C10B 124.7(9) . . ?
C26 N11 C7 119.21(17) . . ?
C10B N11 C7 112.6(9) . . ?
C26 N11 C10 120.8(4) . . ?
C7 N11 C10 110.2(4) . . ?
C2 O12 Si13 124.12(14) . . ?
O12 Si13 C15 109.72(12) . . ?
O12 Si13 C14 110.38(12) . . ?
C15 Si13 C14 108.05(14) . . ?
O12 Si13 C16 104.08(11) . . ?
C15 Si13 C16 112.26(13) . . ?
C14 Si13 C16 112.32(14) . . ?
Si13 C14 H14A 109.5 . . ?
Si13 C14 H14B 109.5 . . ?
H14A C14 H14B 109.5 . . ?
Si13 C14 H14C 109.5 . . ?
H14A C14 H14C 109.5 . . ?
H14B C14 H14C 109.5 . . ?
Si13 C15 H15A 109.5 . . ?
Si13 C15 H15B 109.5 . . ?
H15A C15 H15B 109.5 . . ?
Si13 C15 H15C 109.5 . . ?
H15A C15 H15C 109.5 . . ?
H15B C15 H15C 109.5 . . ?
C18 C16 C19 108.2(3) . . ?
C18 C16 C17 109.2(3) . . ?
C19 C16 C17 109.6(3) . . ?
C18 C16 Si13 109.8(2) . . ?
C19 C16 Si13 110.00(18) . . ?
C17 C16 Si13 110.0(2) . . ?
C16 C17 H17A 109.5 . . ?
C16 C17 H17B 109.5 . . ?
H17A C17 H17B 109.5 . . ?
C16 C17 H17C 109.5 . . ?
H17A C17 H17C 109.5 . . ?
H17B C17 H17C 109.5 . . ?
C16 C18 H18A 109.5 . . ?
C16 C18 H18B 109.5 . . ?
H18A C18 H18B 109.5 . . ?
C16 C18 H18C 109.5 . . ?
H18A C18 H18C 109.5 . . ?
H18B C18 H18C 109.5 . . ?
C16 C19 H19A 109.5 . . ?
C16 C19 H19B 109.5 . . ?
H19A C19 H19B 109.5 . . ?
C16 C19 H19C 109.5 . . ?
H19A C19 H19C 109.5 . . ?
H19B C19 H19C 109.5 . . ?
C6 O21 Si22 134.11(12) . . ?
O21 Si22 C24 111.52(12) . . ?
O21 Si22 C23 104.18(9) . . ?
C24 Si22 C23 108.56(14) . . ?
O21 Si22 C25 112.67(11) . . ?
C24 Si22 C25 111.54(17) . . ?
C23 Si22 C25 107.98(13) . . ?
Si22 C23 H23A 109.5 . . ?
Si22 C23 H23B 109.5 . . ?
H23A C23 H23B 109.5 . . ?
Si22 C23 H23C 109.5 . . ?
H23A C23 H23C 109.5 . . ?
H23B C23 H23C 109.5 . . ?
Si22 C24 H24A 109.5 . . ?
Si22 C24 H24B 109.5 . . ?
H24A C24 H24B 109.5 . . ?
Si22 C24 H24C 109.5 . . ?
H24A C24 H24C 109.5 . . ?
H24B C24 H24C 109.5 . . ?
Si22 C25 H25A 109.5 . . ?
Si22 C25 H25B 109.5 . . ?
H25A C25 H25B 109.5 . . ?
Si22 C25 H25C 109.5 . . ?
H25A C25 H25C 109.5 . . ?
H25B C25 H25C 109.5 . . ?
O27 C26 O28 125.10(19) . . ?
O27 C26 N11 124.5(2) . . ?
O28 C26 N11 110.39(17) . . ?
C26 O28 C29 120.51(17) . . ?
O28 C29 C30 111.58(19) . . ?
O28 C29 C32 102.18(19) . . ?
C30 C29 C32 112.4(2) . . ?
O28 C29 C31 108.92(19) . . ?
C30 C29 C31 111.2(2) . . ?
C32 C29 C31 110.2(2) . . ?
C29 C30 H30A 109.5 . . ?
C29 C30 H30B 109.5 . . ?
H30A C30 H30B 109.5 . . ?
C29 C30 H30C 109.5 . . ?
H30A C30 H30C 109.5 . . ?
H30B C30 H30C 109.5 . . ?
C29 C31 H31A 109.5 . . ?
C29 C31 H31B 109.5 . . ?
H31A C31 H31B 109.5 . . ?
C29 C31 H31C 109.5 . . ?
H31A C31 H31C 109.5 . . ?
H31B C31 H31C 109.5 . . ?
C29 C32 H32A 109.5 . . ?
C29 C32 H32B 109.5 . . ?
H32A C32 H32B 109.5 . . ?
C29 C32 H32C 109.5 . . ?
H32A C32 H32C 109.5 . . ?
H32B C32 H32C 109.5 . . ?

loop_
_geom_bond_atom_site_label_1
_geom_bond_atom_site_label_2
_geom_bond_distance
_geom_bond_site_symmetry_2
_geom_bond_publ_flag
C1 C2 1.523(3) . ?
C1 C6 1.534(2) . ?
C1 H1A 0.9900 . ?
C1 H1B 0.9900 . ?
C2 O12 1.427(2) . ?
C2 C3 1.496(3) . ?
C2 H2 1.01(3) . ?
C3 C4 1.334(3) . ?
C3 H3 0.9500 . ?
C4 C5 1.469(3) . ?
C4 H4 0.9500 . ?
C5 O20 1.216(2) . ?
C5 C6 1.538(3) . ?
C6 O21 1.411(2) . ?
C6 C7 1.559(2) . ?
C7 N11 1.471(3) . ?
C7 C8 1.507(8) . ?
C7 C8B 1.640(19) . ?
C7 H7 0.89(3) . ?
C8 C9 1.567(8) . ?
C8 H8A 0.9900 . ?
C8 H8B 0.9900 . ?
C9 C10 1.501(12) . ?
C9 H9A 0.9900 . ?
C9 H9B 0.9900 . ?
C10 N11 1.493(13) . ?
C10 H10A 0.9900 . ?
C10 H10B 0.9900 . ?
C8B C9B 1.42(2) . ?
C8B H8C 0.9900 . ?
C8B H8D 0.9900 . ?
C9B C10B 1.53(2) . ?
C9B H9C 0.9900 . ?
C9B H9D 0.9900 . ?
C10B N11 1.46(3) . ?
C10B H10C 0.9900 . ?
C10B H10D 0.9900 . ?
N11 C26 1.360(2) . ?
O12 Si13 1.6542(17) . ?
Si13 C15 1.854(3) . ?
Si13 C14 1.859(3) . ?
Si13 C16 1.879(3) . ?
C14 H14A 0.9800 . ?
C14 H14B 0.9800 . ?
C14 H14C 0.9800 . ?
C15 H15A 0.9800 . ?
C15 H15B 0.9800 . ?
C15 H15C 0.9800 . ?
C16 C18 1.528(4) . ?
C16 C19 1.529(5) . ?
C16 C17 1.536(4) . ?
C17 H17A 0.9800 . ?
C17 H17B 0.9800 . ?
C17 H17C 0.9800 . ?
C18 H18A 0.9800 . ?
C18 H18B 0.9800 . ?
C18 H18C 0.9800 . ?
C19 H19A 0.9800 . ?
C19 H19B 0.9800 . ?
C19 H19C 0.9800 . ?
O21 Si22 1.6548(13) . ?
Si22 C24 1.859(3) . ?
Si22 C23 1.859(3) . ?
Si22 C25 1.864(3) . ?
C23 H23A 0.9800 . ?
C23 H23B 0.9800 . ?
C23 H23C 0.9800 . ?
C24 H24A 0.9800 . ?
C24 H24B 0.9800 . ?
C24 H24C 0.9800 . ?
C25 H25A 0.9800 . ?
C25 H25B 0.9800 . ?
C25 H25C 0.9800 . ?
C26 O27 1.216(3) . ?
C26 O28 1.349(3) . ?
O28 C29 1.474(2) . ?
C29 C30 1.513(3) . ?
C29 C32 1.516(4) . ?
C29 C31 1.516(3) . ?
C30 H30A 0.9800 . ?
C30 H30B 0.9800 . ?
C30 H30C 0.9800 . ?
C31 H31A 0.9800 . ?
C31 H31B 0.9800 . ?
C31 H31C 0.9800 . ?
C32 H32A 0.9800 . ?
C32 H32B 0.9800 . ?
C32 H32C 0.9800 . ?

loop_
_geom_torsion_atom_site_label_1
_geom_torsion_atom_site_label_2
_geom_torsion_atom_site_label_3
_geom_torsion_atom_site_label_4
_geom_torsion
_geom_torsion_site_symmetry_1
_geom_torsion_site_symmetry_2
_geom_torsion_site_symmetry_3
_geom_torsion_site_symmetry_4
_geom_torsion_publ_flag
C6 C1 C2 O12 -165.23(16) . . . . ?
C6 C1 C2 C3 -45.3(2) . . . . ?
O12 C2 C3 C4 140.0(2) . . . . ?
C1 C2 C3 C4 19.3(3) . . . . ?
C2 C3 C4 C5 -0.3(4) . . . . ?
C3 C4 C5 O20 -174.2(2) . . . . ?
C3 C4 C5 C6 7.3(3) . . . . ?
C2 C1 C6 O21 174.15(15) . . . . ?
C2 C1 C6 C5 51.4(2) . . . . ?
C2 C1 C6 C7 -66.6(2) . . . . ?
O20 C5 C6 O21 28.8(3) . . . . ?
C4 C5 C6 O21 -152.61(16) . . . . ?
O20 C5 C6 C1 149.5(2) . . . . ?
C4 C5 C6 C1 -31.9(2) . . . . ?
O20 C5 C6 C7 -88.2(2) . . . . ?
C4 C5 C6 C7 90.42(19) . . . . ?
O21 C6 C7 N11 60.1(2) . . . . ?
C1 C6 C7 N11 -59.7(2) . . . . ?
C5 C6 C7 N11 180.00(15) . . . . ?
O21 C6 C7 C8 -60.2(3) . . . . ?
C1 C6 C7 C8 -179.9(3) . . . . ?
C5 C6 C7 C8 59.7(3) . . . . ?
O21 C6 C7 C8B -48.8(7) . . . . ?
C1 C6 C7 C8B -168.6(7) . . . . ?
C5 C6 C7 C8B 71.1(7) . . . . ?
N11 C7 C8 C9 -28.1(6) . . . . ?
C6 C7 C8 C9 96.3(5) . . . . ?
C7 C8 C9 C10 29.6(7) . . . . ?
C8 C9 C10 N11 -19.7(8) . . . . ?
N11 C7 C8B C9B 4.3(14) . . . . ?
C6 C7 C8B C9B 123.2(12) . . . . ?
C7 C8B C9B C10B -29.1(19) . . . . ?
C8B C9B C10B N11 41.8(17) . . . . ?
C9B C10B N11 C26 116.6(10) . . . . ?
C9B C10B N11 C7 -42.0(12) . . . . ?
C8 C7 N11 C26 -129.4(4) . . . . ?
C6 C7 N11 C26 106.7(2) . . . . ?
C8B C7 N11 C26 -135.4(8) . . . . ?
C6 C7 N11 C10B -93.4(7) . . . . ?
C8B C7 N11 C10B 24.5(10) . . . . ?
C8 C7 N11 C10 16.8(5) . . . . ?
C6 C7 N11 C10 -107.1(4) . . . . ?
C9 C10 N11 C26 147.9(4) . . . . ?
C9 C10 N11 C7 2.3(7) . . . . ?
C3 C2 O12 Si13 130.06(17) . . . . ?
C1 C2 O12 Si13 -107.97(18) . . . . ?
C2 O12 Si13 C15 68.2(2) . . . . ?
C2 O12 Si13 C14 -50.8(2) . . . . ?
C2 O12 Si13 C16 -171.48(18) . . . . ?
O12 Si13 C16 C18 57.5(3) . . . . ?
C15 Si13 C16 C18 176.1(2) . . . . ?
C14 Si13 C16 C18 -61.9(3) . . . . ?
O12 Si13 C16 C19 -61.5(3) . . . . ?
C15 Si13 C16 C19 57.1(3) . . . . ?
C14 Si13 C16 C19 179.1(2) . . . . ?
O12 Si13 C16 C17 177.7(2) . . . . ?
C15 Si13 C16 C17 -63.7(3) . . . . ?
C14 Si13 C16 C17 58.3(3) . . . . ?
C1 C6 O21 Si22 -96.54(19) . . . . ?
C5 C6 O21 Si22 25.0(2) . . . . ?
C7 C6 O21 Si22 140.86(15) . . . . ?
C6 O21 Si22 C24 -96.22(19) . . . . ?
C6 O21 Si22 C23 146.88(18) . . . . ?
C6 O21 Si22 C25 30.1(2) . . . . ?
C10B N11 C26 O27 -172.8(9) . . . . ?
C7 N11 C26 O27 -15.5(3) . . . . ?
C10 N11 C26 O27 -158.0(5) . . . . ?
C10B N11 C26 O28 8.7(9) . . . . ?
C7 N11 C26 O28 165.97(17) . . . . ?
C10 N11 C26 O28 23.4(5) . . . . ?
O27 C26 O28 C29 16.0(3) . . . . ?
N11 C26 O28 C29 -165.47(19) . . . . ?
C26 O28 C29 C30 -64.2(3) . . . . ?
C26 O28 C29 C32 175.5(2) . . . . ?
C26 O28 C29 C31 58.9(3) . . . . ?
